data_7721157
loop_
_publ_author_name
'Trifonov, Alexander A.'
'F\'elix, Gautier'
'Lyubov, Dmitry'
'Kallio, Max'
'Vieru, Veacheslav'
'Zakaria, Hamza'
'Vologzhanina, Anna V.'
'Aysin, Rinat R.'
'Larionova, Joulia'
'Guari, Yannick'

_publ_section_title
;
 Stepwise C&#x2212;H bond activations and assembly of binuclear Ln3+
 species coordinated by hexaanionic anti-\h5:\h5-dibenzopentalene-bridged
 bis(carbazolyl) framework
;
_journal_name_full 'Dalton Transactions'
_journal_paper_doi 10.1039/D6DT01110A
_journal_year 2026
_chemical_formula_moiety 'C88 H92 Er2 N2 O4, 2(C7 H8)'
_chemical_formula_sum 'C102 H108 Er2 N2 O4'
_chemical_formula_weight 1760.42
_space_group_crystal_system triclinic
_space_group_IT_number 2
_space_group_name_Hall '-P 1'
_space_group_name_H-M_alt 'P -1'
_atom_sites_solution_hydrogens geom
_atom_sites_solution_primary dual
_audit_creation_date 2024-09-05
_audit_creation_method
;
Olex2 1.5
(compiled 2024.02.16 svn.r378c4104 for OlexSys, GUI svn.r6928)
;
_audit_update_record
;
2025-10-31 deposited with the CCDC.	2026-06-17 downloaded from the CCDC.
;
_cell_angle_alpha 106.310(11)
_cell_angle_beta 102.439(11)
_cell_angle_gamma 96.912(12)
_cell_formula_units_Z 1
_cell_length_a 11.769(5)
_cell_length_b 13.406(6)
_cell_length_c 15.990(7)
_cell_measurement_reflns_used 1222
_cell_measurement_temperature 140
_cell_measurement_theta_max 28.79
_cell_measurement_theta_min 2.43
_cell_volume 2320.0(18)
_computing_molecular_graphics 'Olex2 1.5 (Dolomanov et al., 2009)'
_computing_publication_material 'Olex2 1.5 (Dolomanov et al., 2009)'
_computing_structure_refinement 'XL  (Sheldrick, 2008)'
_computing_structure_solution 'SHELXT 2018/2 (Sheldrick, 2018)'
_diffrn_ambient_temperature 140
_diffrn_measured_fraction_theta_full 0.998
_diffrn_measured_fraction_theta_max 0.972
_diffrn_measurement_device_type 'Bruker APEX-II CCD'
_diffrn_measurement_method '\f and \w scans'
_diffrn_radiation_type MoK\a
_diffrn_radiation_wavelength 0.71073
_diffrn_reflns_av_R_equivalents 0.1715
_diffrn_reflns_av_unetI/netI 0.2747
_diffrn_reflns_Laue_measured_fraction_full 0.998
_diffrn_reflns_Laue_measured_fraction_max 0.972
_diffrn_reflns_limit_h_max 16
_diffrn_reflns_limit_h_min -16
_diffrn_reflns_limit_k_max 19
_diffrn_reflns_limit_k_min -19
_diffrn_reflns_limit_l_max 22
_diffrn_reflns_limit_l_min -22
_diffrn_reflns_number 31353
_diffrn_reflns_point_group_measured_fraction_full 0.998
_diffrn_reflns_point_group_measured_fraction_max 0.972
_diffrn_reflns_theta_full 25.242
_diffrn_reflns_theta_max 30.686
_diffrn_reflns_theta_min 1.806
_diffrn_source_current 30.0
_diffrn_source_power 1.5
_diffrn_source_voltage 50.0
_diffrn_standards_number 0
_exptl_absorpt_coefficient_mu 1.845
_exptl_absorpt_correction_T_max 0.3813
_exptl_absorpt_correction_T_min 0.2845
_exptl_absorpt_correction_type multi-scan
_exptl_absorpt_process_details
;
SADABS-2016/2 (Bruker,2016/2) was used for absorption correction.
wR2(int) was 0.1166 before and 0.0838 after correction.
The Ratio of minimum to maximum transmission is 0.7461.
The \l/2 correction factor is Not present.
;
_exptl_crystal_colour orange
_exptl_crystal_colour_primary orange
_exptl_crystal_density_diffrn 1.260
_exptl_crystal_description needle
_exptl_crystal_F_000 902
_exptl_crystal_size_max 0.14
_exptl_crystal_size_mid 0.09
_exptl_crystal_size_min 0.07
_refine_diff_density_max 2.600
_refine_diff_density_min -3.250
_refine_diff_density_rms 0.198
_refine_ls_extinction_coef 0.0084(9)
_refine_ls_extinction_expression Fc^*^=kFc[1+0.001xFc^2^\l^3^/sin(2\q)]^-1/4^
_refine_ls_extinction_method 'SHELXL-2018/3 (Sheldrick 2018)'
_refine_ls_goodness_of_fit_ref 0.803
_refine_ls_hydrogen_treatment constr
_refine_ls_matrix_type full
_refine_ls_number_parameters 499
_refine_ls_number_reflns 13966
_refine_ls_number_restraints 48
_refine_ls_restrained_S_all 0.802
_refine_ls_R_factor_all 0.2440
_refine_ls_R_factor_gt 0.0975
_refine_ls_shift/su_max 0.001
_refine_ls_shift/su_mean 0.000
_refine_ls_structure_factor_coef Fsqd
_refine_ls_weighting_details 'w=1/[\s^2^(Fo^2^)] where P=(Fo^2^+2Fc^2^)/3'
_refine_ls_weighting_scheme calc
_refine_ls_wR_factor_gt 0.2035
_refine_ls_wR_factor_ref 0.2713
_reflns_Friedel_coverage 0.000
_reflns_number_gt 4366
_reflns_number_total 13966
_reflns_threshold_expression 'I > 2\s(I)'
_cod_data_source_file d6dt01110a2.cif
_cod_data_source_block at23472
_cod_original_cell_volume 2320.0(17)
_cod_database_code 7721157
_shelx_shelxl_version_number 2018/3
_shelx_space_group_comment
;
The symmetry employed for this shelxl refinement is uniquely defined
by the following loop, which should always be used as a source of
symmetry information in preference to the above space-group names.
They are only intended as comments.
;
_shelx_estimated_absorpt_t_max 0.882
_shelx_estimated_absorpt_t_min 0.782
_olex2_refinement_description
;
1. Fixed Uiso
 At 1.2 times of:
  All C(H) groups, All C(H,H) groups
 At 1.5 times of:
  All C(H,H,H) groups
2. Restrained distances
 C13-C14 \\sim C13-C14A
 with sigma of 0.02
 C13-C15 \\sim C13-C15A
 with sigma of 0.02
 C13-C16 \\sim C13-C16A
 with sigma of 0.02
3. Uiso/Uaniso restraints and constraints
Uiso(C15) = Uiso(C16) = Uiso(C16A) = Uiso(C14) = Uiso(C14A) = Uiso(C15A)
4. Rigid body (RIGU) restrains
 C45, C46, C50, C51, C47, C49, C48
 with sigma for 1-2 distances of 0.004 and sigma for 1-3 distances of 0.004
5. Others
 Fixed Sof: C14(0.5) H14A(0.5) H14B(0.5) H14C(0.5) C15(0.5) H15A(0.5)
 H15B(0.5) H15C(0.5) C16(0.5) H16A(0.5) H16B(0.5) H16C(0.5) C15A(0.5) H15D(0.5)
 H15E(0.5) H15F(0.5) C16A(0.5) H16D(0.5) H16E(0.5) H16F(0.5) C14A(0.5)
 H14D(0.5) H14E(0.5) H14F(0.5)
6.a Secondary CH2 refined with riding coordinates:
 C37(H37A,H37B), C38(H38A,H38B), C39(H39A,H39B), C40(H40A,H40B), C41(H41A,
 H41B), C42(H42A,H42B), C43(H43A,H43B), C44(H44A,H44B)
6.b Aromatic/amide H refined with riding coordinates:
 C3(H3), C5(H5), C8(H8), C10(H10), C25(H25), C26(H26), C27(H27), C28(H28),
 C32(H32), C33(H33), C34(H34), C35(H35), C46(H46), C47(H47), C48(H48), C49(H49),
  C50(H50)
6.c Idealised Me refined as rotating group:
 C14(H14A,H14B,H14C), C15(H15A,H15B,H15C), C16(H16A,H16B,H16C), C18(H18A,H18B,
 H18C), C19(H19A,H19B,H19C), C20(H20A,H20B,H20C), C51(H51A,H51B,H51C),
 C15A(H15D,H15E,H15F), C16A(H16D,H16E,H16F), C14A(H14D,H14E,H14F)
;
_smtbx_masks_void_probe_radius 1.2
_smtbx_masks_void_truncation_radius 1.2
_olex2_submission_special_instructions 'No special instructions were received'

loop_
_space_group_symop_operation_xyz
'x, y, z'
'-x, -y, -z'

loop_
_atom_site_label
_atom_site_type_symbol
_atom_site_fract_x
_atom_site_fract_y
_atom_site_fract_z
_atom_site_U_iso_or_equiv
_atom_site_adp_type
_atom_site_occupancy
_atom_site_site_symmetry_order
_atom_site_calc_flag
_atom_site_refinement_flags_posn
_atom_site_refinement_flags_adp
_atom_site_refinement_flags_occupancy
_atom_site_disorder_assembly
_atom_site_disorder_group
Er1 Er 0.81675(5) 0.45578(4) 0.86944(3) 0.0388(2) Uani 1 1 d . . . . .
O1 O 0.8939(7) 0.3120(5) 0.7984(5) 0.049(2) Uani 1 1 d . . . . .
N1 N 0.8795(7) 0.5406(6) 0.7767(5) 0.033(2) Uani 1 1 d . . . . .
C1 C 0.9749(8) 0.6261(8) 0.8124(7) 0.030(2) Uani 1 1 d . . . . .
O2 O 0.6655(6) 0.5549(6) 0.8615(5) 0.0417(19) Uani 1 1 d . . . . .
C2 C 1.0364(9) 0.6741(8) 0.9012(7) 0.034(3) Uani 1 1 d . . . . .
C3 C 1.1234(10) 0.7604(9) 0.9210(8) 0.044(3) Uani 1 1 d . . . . .
H3 H 1.168230 0.792706 0.981926 0.052 Uiso 1 1 calc R U . . .
C4 C 1.1496(10) 0.8035(9) 0.8558(8) 0.043(3) Uani 1 1 d . . . . .
C5 C 1.0901(10) 0.7552(8) 0.7683(7) 0.042(3) Uani 1 1 d . . . . .
H5 H 1.109462 0.781841 0.722884 0.050 Uiso 1 1 calc R U . . .
C6 C 1.0004(9) 0.6663(8) 0.7445(7) 0.035(3) Uani 1 1 d . . . . .
C7 C 0.9153(9) 0.6021(8) 0.6608(7) 0.036(3) Uani 1 1 d . . . . .
C8 C 0.8869(10) 0.5983(9) 0.5717(8) 0.046(3) Uani 1 1 d . . . . .
H8 H 0.935902 0.644792 0.553021 0.055 Uiso 1 1 calc R U . . .
C9 C 0.7904(10) 0.5299(10) 0.5089(8) 0.044(3) Uani 1 1 d . . . . .
C10 C 0.7207(9) 0.4606(9) 0.5380(8) 0.040(3) Uani 1 1 d . . . . .
H10 H 0.653363 0.413164 0.495132 0.047 Uiso 1 1 calc R U . . .
C11 C 0.7452(10) 0.4581(9) 0.6258(7) 0.040(3) Uani 1 1 d . . . . .
C12 C 0.8441(9) 0.5276(8) 0.6869(7) 0.036(3) Uani 1 1 d . . . . .
C13 C 1.2494(10) 0.9057(10) 0.8824(8) 0.048(3) Uani 1 1 d D . . . .
C14 C 1.275(3) 0.970(2) 0.9804(13) 0.067(3) Uiso 0.5 1 d D . P A 1
H14A H 1.300103 0.926432 1.018225 0.101 Uiso 0.5 1 calc R U P A 1
H14B H 1.202426 0.993837 0.992592 0.101 Uiso 0.5 1 calc R U P A 1
H14C H 1.337379 1.031817 0.994316 0.101 Uiso 0.5 1 calc R U P A 1
C15 C 1.329(2) 0.885(2) 0.8192(17) 0.067(3) Uiso 0.5 1 d D . P A 2
H15A H 1.402213 0.938060 0.844051 0.101 Uiso 0.5 1 calc R U P A 2
H15B H 1.287934 0.887964 0.760073 0.101 Uiso 0.5 1 calc R U P A 2
H15C H 1.347901 0.814047 0.812444 0.101 Uiso 0.5 1 calc R U P A 2
C16 C 1.208(3) 0.975(2) 0.8271(17) 0.067(3) Uiso 0.5 1 d D . P A 1
H16A H 1.269878 1.038240 0.842391 0.101 Uiso 0.5 1 calc R U P A 1
H16B H 1.135528 0.997237 0.840306 0.101 Uiso 0.5 1 calc R U P A 1
H16C H 1.191663 0.935883 0.762768 0.101 Uiso 0.5 1 calc R U P A 1
C17 C 0.7550(11) 0.5276(11) 0.4112(8) 0.053(3) Uani 1 1 d . . . . .
C18 C 0.8454(14) 0.5961(13) 0.3875(8) 0.088(5) Uani 1 1 d . . . . .
H18A H 0.824539 0.582814 0.322111 0.133 Uiso 1 1 calc R U . . .
H18B H 0.923788 0.579535 0.406704 0.133 Uiso 1 1 calc R U . . .
H18C H 0.846971 0.670840 0.418366 0.133 Uiso 1 1 calc R U . . .
C19 C 0.6382(11) 0.5621(12) 0.3894(8) 0.070(4) Uani 1 1 d . . . . .
H19A H 0.637855 0.626336 0.437318 0.105 Uiso 1 1 calc R U . . .
H19B H 0.573825 0.505622 0.384998 0.105 Uiso 1 1 calc R U . . .
H19C H 0.626779 0.576696 0.331787 0.105 Uiso 1 1 calc R U . . .
C20 C 0.7443(13) 0.4155(12) 0.3476(9) 0.073(4) Uani 1 1 d . . . . .
H20A H 0.713607 0.413475 0.284984 0.109 Uiso 1 1 calc R U . . .
H20B H 0.690008 0.365413 0.362048 0.109 Uiso 1 1 calc R U . . .
H20C H 0.822620 0.395897 0.355137 0.109 Uiso 1 1 calc R U . . .
C21 C 0.9122(10) 0.6344(8) 1.0111(7) 0.039(3) Uani 1 1 d . . . . .
C22 C 1.0024(9) 0.6184(8) 0.9656(6) 0.033(2) Uani 1 1 d . . . . .
C23 C 1.0388(9) 0.5226(9) 0.9777(7) 0.036(3) Uani 1 1 d . . . . .
C24 C 1.1142(9) 0.4518(8) 0.9528(7) 0.037(3) Uani 1 1 d . . . . .
C25 C 1.2041(10) 0.4508(9) 0.9064(7) 0.044(3) Uani 1 1 d . . . . .
H25 H 1.222796 0.508665 0.885262 0.052 Uiso 1 1 calc R U . . .
C26 C 1.2640(11) 0.3708(9) 0.8911(8) 0.048(3) Uani 1 1 d . . . . .
H26 H 1.322221 0.370928 0.858195 0.058 Uiso 1 1 calc R U . . .
C27 C 1.2377(11) 0.2853(9) 0.9257(8) 0.053(3) Uani 1 1 d . . . . .
H27 H 1.281462 0.229840 0.916338 0.064 Uiso 1 1 calc R U . . .
C28 C 1.1518(10) 0.2798(9) 0.9721(7) 0.043(3) Uani 1 1 d . . . . .
H28 H 1.135205 0.220857 0.992466 0.051 Uiso 1 1 calc R U . . .
C29 C 0.6773(10) 0.3867(9) 0.6578(7) 0.042(3) Uani 1 1 d . . . . .
C30 C 0.6311(10) 0.3385(9) 0.6984(8) 0.043(3) Uani 1 1 d . . . . .
C31 C 0.5834(10) 0.2849(9) 0.7528(8) 0.044(3) Uani 1 1 d . . . . .
C32 C 0.4819(10) 0.2087(9) 0.7200(7) 0.044(3) Uani 1 1 d . . . . .
H32 H 0.440232 0.190368 0.658209 0.053 Uiso 1 1 calc R U . . .
C33 C 0.4387(11) 0.1582(10) 0.7734(9) 0.054(3) Uani 1 1 d . . . . .
H33 H 0.367205 0.106881 0.749041 0.065 Uiso 1 1 calc R U . . .
C34 C 0.4998(9) 0.1824(9) 0.8629(8) 0.048(3) Uani 1 1 d . . . . .
H34 H 0.471910 0.145283 0.899439 0.057 Uiso 1 1 calc R U . . .
C35 C 0.6033(10) 0.2616(9) 0.9004(8) 0.044(3) Uani 1 1 d . . . . .
H35 H 0.642952 0.279219 0.962498 0.052 Uiso 1 1 calc R U . . .
C36 C 0.6491(9) 0.3158(9) 0.8454(8) 0.043(3) Uani 1 1 d . . . . .
C37 C 0.8648(13) 0.2029(9) 0.7927(9) 0.067(4) Uani 1 1 d . . . . .
H37A H 0.778210 0.177167 0.767306 0.080 Uiso 1 1 calc R U . . .
H37B H 0.886239 0.196269 0.854000 0.080 Uiso 1 1 calc R U . . .
C38 C 0.9266(15) 0.1387(11) 0.7367(11) 0.085(5) Uani 1 1 d . . . . .
H38A H 0.869226 0.084121 0.684697 0.102 Uiso 1 1 calc R U . . .
H38B H 0.977235 0.102676 0.771766 0.102 Uiso 1 1 calc R U . . .
C39 C 1.0011(11) 0.2110(10) 0.7045(8) 0.057(4) Uani 1 1 d . . . . .
H39A H 0.993337 0.181014 0.639018 0.068 Uiso 1 1 calc R U . . .
H39B H 1.085741 0.224833 0.737696 0.068 Uiso 1 1 calc R U . . .
C40 C 0.9499(12) 0.3100(9) 0.7252(7) 0.051(3) Uani 1 1 d . . . . .
H40A H 1.013441 0.373339 0.743369 0.062 Uiso 1 1 calc R U . . .
H40B H 0.890579 0.310329 0.671041 0.062 Uiso 1 1 calc R U . . .
C41 C 0.6575(11) 0.6334(10) 0.8171(9) 0.054(3) Uani 1 1 d . . . . .
H41A H 0.628920 0.599376 0.750889 0.065 Uiso 1 1 calc R U . . .
H41B H 0.736358 0.678827 0.830883 0.065 Uiso 1 1 calc R U . . .
C42 C 0.5726(12) 0.6980(11) 0.8508(10) 0.074(4) Uani 1 1 d . . . . .
H42A H 0.519177 0.712641 0.800530 0.088 Uiso 1 1 calc R U . . .
H42B H 0.615516 0.766184 0.896499 0.088 Uiso 1 1 calc R U . . .
C43 C 0.5029(11) 0.6316(10) 0.8922(8) 0.055(3) Uani 1 1 d . . . . .
H43A H 0.513449 0.669339 0.957007 0.066 Uiso 1 1 calc R U . . .
H43B H 0.417397 0.615479 0.860966 0.066 Uiso 1 1 calc R U . . .
C44 C 0.5517(10) 0.5324(10) 0.8805(8) 0.053(3) Uani 1 1 d . . . . .
H44A H 0.561785 0.512106 0.936234 0.063 Uiso 1 1 calc R U . . .
H44B H 0.497514 0.473717 0.829950 0.063 Uiso 1 1 calc R U . . .
C45 C 0.7401(13) 0.8883(11) 0.7629(11) 0.068(4) Uani 1 1 d . . . . .
C46 C 0.7251(18) 0.7931(13) 0.6968(13) 0.098(5) Uani 1 1 d . . . . .
H46 H 0.788249 0.755089 0.698275 0.117 Uiso 1 1 calc R U . . .
C47 C 0.624(2) 0.7507(15) 0.6290(13) 0.119(7) Uani 1 1 d . . . . .
H47 H 0.615483 0.685310 0.583234 0.143 Uiso 1 1 calc R U . . .
C48 C 0.5325(19) 0.8076(14) 0.6302(12) 0.103(5) Uani 1 1 d . . . . .
H48 H 0.458316 0.779144 0.586497 0.124 Uiso 1 1 calc R U . . .
C49 C 0.5489(15) 0.9046(12) 0.6939(10) 0.077(4) Uani 1 1 d . . . . .
H49 H 0.488499 0.945501 0.690799 0.092 Uiso 1 1 calc R U . . .
C50 C 0.6499(14) 0.9428(11) 0.7610(10) 0.069(4) Uani 1 1 d . . . . .
H50 H 0.657971 1.007940 0.806951 0.083 Uiso 1 1 calc R U . . .
C51 C 0.8558(15) 0.9280(14) 0.8348(14) 0.124(7) Uani 1 1 d . . . . .
H51A H 0.851292 0.900333 0.884834 0.186 Uiso 1 1 calc R U . . .
H51B H 0.871387 1.005613 0.857097 0.186 Uiso 1 1 calc R U . . .
H51C H 0.920150 0.903989 0.809349 0.186 Uiso 1 1 calc R U . . .
C15A C 1.361(2) 0.870(2) 0.8668(19) 0.067(3) Uiso 0.5 1 d D . P A 1
H15D H 1.345731 0.824756 0.803959 0.101 Uiso 0.5 1 calc R U P A 1
H15E H 1.386545 0.828790 0.907202 0.101 Uiso 0.5 1 calc R U P A 1
H15F H 1.422958 0.931249 0.879071 0.101 Uiso 0.5 1 calc R U P A 1
C16A C 1.195(3) 0.9992(18) 0.8707(18) 0.067(3) Uiso 0.5 1 d D . P A 2
H16D H 1.258068 1.059980 0.882323 0.101 Uiso 0.5 1 calc R U P A 2
H16E H 1.146314 1.017393 0.913342 0.101 Uiso 0.5 1 calc R U P A 2
H16F H 1.145182 0.980713 0.808851 0.101 Uiso 0.5 1 calc R U P A 2
C14A C 1.336(2) 0.927(2) 0.9731(14) 0.067(3) Uiso 0.5 1 d D . P A 2
H14D H 1.372218 0.865239 0.973509 0.101 Uiso 0.5 1 calc R U P A 2
H14E H 1.294420 0.942294 1.020645 0.101 Uiso 0.5 1 calc R U P A 2
H14F H 1.398336 0.988643 0.983826 0.101 Uiso 0.5 1 calc R U P A 2

loop_
_atom_site_aniso_label
_atom_site_aniso_U_11
_atom_site_aniso_U_22
_atom_site_aniso_U_33
_atom_site_aniso_U_23
_atom_site_aniso_U_13
_atom_site_aniso_U_12
Er1 0.0390(3) 0.0459(4) 0.0388(3) 0.0197(3) 0.0206(2) 0.0009(2)
O1 0.078(6) 0.033(5) 0.045(5) 0.018(4) 0.031(4) 0.005(4)
N1 0.045(5) 0.028(5) 0.028(5) 0.009(4) 0.013(4) 0.004(4)
C1 0.026(5) 0.031(6) 0.037(6) 0.013(5) 0.014(5) 0.002(4)
O2 0.042(5) 0.056(5) 0.045(5) 0.027(4) 0.031(4) 0.014(4)
C2 0.039(6) 0.028(6) 0.040(7) 0.013(5) 0.023(5) -0.003(5)
C3 0.048(7) 0.044(7) 0.035(7) 0.013(5) 0.006(6) -0.002(6)
C4 0.035(6) 0.063(8) 0.044(7) 0.031(6) 0.016(5) 0.010(6)
C5 0.044(7) 0.051(7) 0.038(7) 0.024(6) 0.021(6) 0.000(6)
C6 0.038(6) 0.031(6) 0.042(7) 0.011(5) 0.026(5) 0.012(5)
C7 0.034(6) 0.045(7) 0.044(7) 0.027(6) 0.023(5) 0.012(5)
C8 0.047(7) 0.052(8) 0.056(8) 0.033(6) 0.027(6) 0.010(6)
C9 0.034(6) 0.067(8) 0.048(7) 0.033(6) 0.023(6) 0.011(6)
C10 0.021(5) 0.055(7) 0.050(7) 0.024(6) 0.015(5) 0.006(5)
C11 0.050(7) 0.042(7) 0.030(6) 0.019(5) 0.014(5) -0.003(6)
C12 0.040(6) 0.046(7) 0.028(6) 0.020(5) 0.013(5) 0.005(5)
C13 0.041(7) 0.059(8) 0.049(8) 0.025(6) 0.013(6) 0.005(6)
C17 0.049(8) 0.077(10) 0.046(8) 0.032(7) 0.023(6) 0.015(7)
C18 0.104(13) 0.138(15) 0.032(8) 0.044(9) 0.020(8) 0.008(11)
C19 0.065(9) 0.118(12) 0.051(8) 0.042(8) 0.018(7) 0.067(9)
C20 0.079(11) 0.104(12) 0.060(9) 0.047(9) 0.034(8) 0.034(9)
C21 0.047(7) 0.038(7) 0.042(7) 0.027(5) 0.022(6) -0.003(5)
C22 0.039(6) 0.044(7) 0.017(5) 0.011(5) 0.011(5) 0.003(5)
C23 0.035(6) 0.040(6) 0.039(7) 0.021(5) 0.012(5) 0.002(5)
C24 0.044(7) 0.041(7) 0.045(7) 0.024(5) 0.031(6) 0.013(5)
C25 0.046(7) 0.047(7) 0.036(7) 0.007(6) 0.019(6) 0.004(6)
C26 0.052(8) 0.048(8) 0.054(8) 0.018(6) 0.033(6) 0.010(6)
C27 0.061(8) 0.036(7) 0.066(9) 0.012(6) 0.033(7) 0.002(6)
C28 0.049(7) 0.048(7) 0.051(7) 0.031(6) 0.026(6) 0.020(6)
C29 0.041(7) 0.057(8) 0.028(6) 0.018(6) 0.003(5) 0.014(6)
C30 0.040(7) 0.051(8) 0.046(7) 0.021(6) 0.023(6) -0.002(6)
C31 0.044(7) 0.056(8) 0.045(7) 0.029(6) 0.016(6) 0.020(6)
C32 0.040(7) 0.060(8) 0.031(6) 0.018(6) 0.008(5) -0.001(6)
C33 0.044(7) 0.071(9) 0.064(9) 0.038(7) 0.027(7) 0.016(7)
C34 0.037(6) 0.053(8) 0.067(9) 0.038(7) 0.023(6) -0.005(6)
C35 0.051(7) 0.057(8) 0.038(7) 0.027(6) 0.026(6) 0.010(6)
C36 0.028(6) 0.069(8) 0.049(7) 0.038(6) 0.017(5) 0.015(6)
C37 0.104(12) 0.031(7) 0.078(10) 0.015(7) 0.056(9) 0.010(7)
C38 0.125(15) 0.065(10) 0.099(13) 0.043(9) 0.062(11) 0.037(10)
C39 0.058(8) 0.067(9) 0.051(8) 0.013(7) 0.025(7) 0.026(7)
C40 0.076(9) 0.052(8) 0.034(7) 0.016(6) 0.028(6) 0.006(7)
C41 0.057(8) 0.059(8) 0.058(8) 0.026(7) 0.028(7) 0.007(7)
C42 0.068(10) 0.083(11) 0.090(11) 0.037(9) 0.042(9) 0.028(8)
C43 0.051(8) 0.079(10) 0.046(8) 0.030(7) 0.018(6) 0.016(7)
C44 0.043(7) 0.070(9) 0.051(8) 0.026(7) 0.017(6) 0.010(7)
C45 0.079(8) 0.060(8) 0.095(10) 0.052(7) 0.045(7) 0.016(6)
C46 0.145(14) 0.077(10) 0.113(12) 0.046(8) 0.083(9) 0.051(10)
C47 0.204(18) 0.067(12) 0.094(13) 0.017(10) 0.059(10) 0.035(11)
C48 0.139(14) 0.085(11) 0.082(11) 0.030(8) 0.025(10) 0.001(10)
C49 0.092(9) 0.071(9) 0.080(10) 0.037(7) 0.033(7) 0.012(8)
C50 0.088(9) 0.062(9) 0.081(9) 0.041(7) 0.038(6) 0.024(7)
C51 0.088(11) 0.113(14) 0.170(17) 0.072(12) 0.005(10) 0.000(10)

loop_
_atom_type_symbol
_atom_type_description
_atom_type_scat_dispersion_real
_atom_type_scat_dispersion_imag
_atom_type_scat_source
C C 0.0033 0.0016 'International Tables Vol C Tables 4.2.6.8 and 6.1.1.4'
H H 0.0000 0.0000 'International Tables Vol C Tables 4.2.6.8 and 6.1.1.4'
Er Er -0.2586 4.9576 'International Tables Vol C Tables 4.2.6.8 and 6.1.1.4'
N N 0.0061 0.0033 'International Tables Vol C Tables 4.2.6.8 and 6.1.1.4'
O O 0.0106 0.0060 'International Tables Vol C Tables 4.2.6.8 and 6.1.1.4'

loop_
_geom_angle_atom_site_label_1
_geom_angle_atom_site_label_2
_geom_angle_atom_site_label_3
_geom_angle
_geom_angle_site_symmetry_1
_geom_angle_site_symmetry_3
_geom_angle_publ_flag
O1 Er1 O2 147.8(3) . . ?
O1 Er1 C21 133.4(3) . . ?
O1 Er1 C22 107.7(3) . . ?
O1 Er1 C23 83.5(3) . . ?
O1 Er1 C23 90.7(3) . 2_767 ?
O1 Er1 C24 121.5(3) . 2_767 ?
O1 Er1 C30 74.8(3) . . ?
O1 Er1 C36 82.0(3) . . ?
N1 Er1 O1 87.4(3) . . ?
N1 Er1 O2 84.1(3) . . ?
N1 Er1 C21 89.1(3) . . ?
N1 Er1 C22 69.5(3) . . ?
N1 Er1 C23 87.0(3) . . ?
N1 Er1 C23 118.3(3) . 2_767 ?
N1 Er1 C24 119.6(3) . 2_767 ?
N1 Er1 C30 81.2(3) . . ?
N1 Er1 C36 133.0(3) . . ?
O2 Er1 C21 77.6(3) . . ?
O2 Er1 C22 98.2(3) . . ?
O2 Er1 C23 126.8(3) . . ?
O2 Er1 C23 120.6(3) . 2_767 ?
O2 Er1 C24 89.4(3) . 2_767 ?
O2 Er1 C30 73.3(3) . . ?
O2 Er1 C36 81.4(3) . . ?
C21 Er1 C22 30.2(3) . . ?
C21 Er1 C30 150.0(3) . . ?
C22 Er1 C30 150.3(3) . . ?
C23 Er1 C21 49.9(3) . . ?
C23 Er1 C21 51.3(3) 2_767 . ?
C23 Er1 C22 52.8(3) 2_767 . ?
C23 Er1 C22 31.1(3) . . ?
C23 Er1 C23 31.9(4) 2_767 . ?
C23 Er1 C24 31.2(3) 2_767 2_767 ?
C23 Er1 C30 155.5(3) 2_767 . ?
C23 Er1 C30 155.6(3) . . ?
C24 Er1 C21 31.6(3) 2_767 . ?
C24 Er1 C22 52.3(3) 2_767 . ?
C24 Er1 C23 51.5(3) 2_767 . ?
C24 Er1 C30 151.9(3) 2_767 . ?
C36 Er1 C21 130.1(3) . . ?
C36 Er1 C22 156.8(3) . . ?
C36 Er1 C23 136.3(3) . . ?
C36 Er1 C23 107.5(3) . 2_767 ?
C36 Er1 C24 104.6(3) . 2_767 ?
C36 Er1 C30 51.9(3) . . ?
C37 O1 Er1 129.0(7) . . ?
C37 O1 C40 104.4(8) . . ?
C40 O1 Er1 123.6(6) . . ?
C1 N1 Er1 119.9(6) . . ?
C12 N1 Er1 134.3(7) . . ?
C12 N1 C1 105.8(8) . . ?
N1 C1 C6 111.2(9) . . ?
C2 C1 N1 128.0(9) . . ?
C2 C1 C6 120.7(9) . . ?
C41 O2 Er1 125.0(6) . . ?
C41 O2 C44 106.5(9) . . ?
C44 O2 Er1 127.0(7) . . ?
C1 C2 C22 114.4(9) . . ?
C3 C2 C1 117.8(10) . . ?
C3 C2 C22 127.7(10) . . ?
C2 C3 H3 118.5 . . ?
C2 C3 C4 123.0(11) . . ?
C4 C3 H3 118.5 . . ?
C3 C4 C13 121.2(10) . . ?
C5 C4 C3 119.0(11) . . ?
C5 C4 C13 119.7(10) . . ?
C4 C5 H5 120.0 . . ?
C4 C5 C6 120.1(10) . . ?
C6 C5 H5 120.0 . . ?
C1 C6 C7 106.4(9) . . ?
C5 C6 C1 119.3(10) . . ?
C5 C6 C7 134.3(10) . . ?
C8 C7 C6 137.8(10) . . ?
C8 C7 C12 118.1(10) . . ?
C12 C7 C6 104.1(9) . . ?
C7 C8 H8 118.8 . . ?
C9 C8 C7 122.4(10) . . ?
C9 C8 H8 118.8 . . ?
C8 C9 C10 117.6(10) . . ?
C8 C9 C17 123.1(10) . . ?
C10 C9 C17 119.3(11) . . ?
C9 C10 H10 118.3 . . ?
C11 C10 C9 123.3(10) . . ?
C11 C10 H10 118.4 . . ?
C10 C11 C12 117.3(10) . . ?
C10 C11 C29 124.9(10) . . ?
C12 C11 C29 117.8(9) . . ?
N1 C12 C7 112.6(9) . . ?
N1 C12 C11 126.0(10) . . ?
C11 C12 C7 121.2(9) . . ?
C14 C13 C4 112.0(14) . . ?
C14 C13 C16 107.5(17) . . ?
C15 C13 C4 108.5(14) . . ?
C15 C13 C16A 107.5(17) . . ?
C15 C13 C14A 101.7(17) . . ?
C16 C13 C4 109.0(14) . . ?
C15A C13 C4 107.6(14) . . ?
C15A C13 C14 107.9(17) . . ?
C15A C13 C16 112.9(18) . . ?
C16A C13 C4 110.6(14) . . ?
C14A C13 C4 113.4(14) . . ?
C14A C13 C16A 114.5(17) . . ?
C13 C14 H14A 109.5 . . ?
C13 C14 H14B 109.5 . . ?
C13 C14 H14C 109.5 . . ?
H14A C14 H14B 109.5 . . ?
H14A C14 H14C 109.5 . . ?
H14B C14 H14C 109.5 . . ?
C13 C15 H15A 109.5 . . ?
C13 C15 H15B 109.5 . . ?
C13 C15 H15C 109.5 . . ?
H15A C15 H15B 109.5 . . ?
H15A C15 H15C 109.5 . . ?
H15B C15 H15C 109.5 . . ?
C13 C16 H16A 109.5 . . ?
C13 C16 H16B 109.5 . . ?
C13 C16 H16C 109.5 . . ?
H16A C16 H16B 109.5 . . ?
H16A C16 H16C 109.5 . . ?
H16B C16 H16C 109.5 . . ?
C9 C17 C20 110.3(10) . . ?
C18 C17 C9 113.1(10) . . ?
C18 C17 C19 108.3(12) . . ?
C18 C17 C20 105.1(11) . . ?
C19 C17 C9 111.2(10) . . ?
C19 C17 C20 108.6(11) . . ?
C17 C18 H18A 109.5 . . ?
C17 C18 H18B 109.5 . . ?
C17 C18 H18C 109.5 . . ?
H18A C18 H18B 109.5 . . ?
H18A C18 H18C 109.5 . . ?
H18B C18 H18C 109.5 . . ?
C17 C19 H19A 109.5 . . ?
C17 C19 H19B 109.5 . . ?
C17 C19 H19C 109.5 . . ?
H19A C19 H19B 109.5 . . ?
H19A C19 H19C 109.5 . . ?
H19B C19 H19C 109.5 . . ?
C17 C20 H20A 109.5 . . ?
C17 C20 H20B 109.5 . . ?
C17 C20 H20C 109.5 . . ?
H20A C20 H20B 109.5 . . ?
H20A C20 H20C 109.5 . . ?
H20B C20 H20C 109.5 . . ?
C22 C21 Er1 75.4(6) . . ?
C22 C21 C24 111.1(10) . 2_767 ?
C22 C21 C28 130.8(9) . 2_767 ?
C24 C21 Er1 72.3(6) 2_767 . ?
C28 C21 Er1 120.3(7) 2_767 . ?
C28 C21 C24 118.1(9) 2_767 2_767 ?
C2 C22 Er1 108.0(6) . . ?
C21 C22 Er1 74.3(6) . . ?
C21 C22 C2 127.7(10) . . ?
C21 C22 C23 105.2(9) . . ?
C23 C22 Er1 73.3(6) . . ?
C23 C22 C2 125.9(9) . . ?
Er1 C23 Er1 148.1(4) 2_767 . ?
C22 C23 Er1 75.6(6) . . ?
C22 C23 Er1 116.1(7) . 2_767 ?
C23 C23 Er1 69.7(8) 2_767 . ?
C23 C23 Er1 78.4(8) 2_767 2_767 ?
C23 C23 C22 108.7(12) 2_767 . ?
C24 C23 Er1 112.2(8) . . ?
C24 C23 Er1 77.5(6) . 2_767 ?
C24 C23 C22 142.2(10) . . ?
C24 C23 C23 108.5(12) . 2_767 ?
C21 C24 Er1 76.2(6) 2_767 2_767 ?
C23 C24 Er1 71.3(6) . 2_767 ?
C23 C24 C21 106.1(9) . 2_767 ?
C23 C24 C25 134.5(10) . . ?
C25 C24 Er1 116.4(7) . 2_767 ?
C25 C24 C21 119.4(10) . 2_767 ?
C24 C25 H25 118.8 . . ?
C26 C25 C24 122.4(11) . . ?
C26 C25 H25 118.8 . . ?
C25 C26 H26 120.8 . . ?
C25 C26 C27 118.5(11) . . ?
C27 C26 H26 120.8 . . ?
C26 C27 H27 118.4 . . ?
C28 C27 C26 123.1(12) . . ?
C28 C27 H27 118.4 . . ?
C21 C28 H28 120.7 2_767 . ?
C27 C28 C21 118.5(10) . 2_767 ?
C27 C28 H28 120.7 . . ?
C30 C29 C11 169.0(12) . . ?
C29 C30 Er1 91.1(8) . . ?
C29 C30 C31 175.7(13) . . ?
C31 C30 Er1 84.6(7) . . ?
C32 C31 C30 123.4(11) . . ?
C32 C31 C36 121.1(11) . . ?
C36 C31 C30 115.5(11) . . ?
C31 C32 H32 118.9 . . ?
C31 C32 C33 122.1(11) . . ?
C33 C32 H32 118.9 . . ?
C32 C33 H33 120.2 . . ?
C32 C33 C34 119.6(11) . . ?
C34 C33 H33 120.2 . . ?
C33 C34 H34 119.8 . . ?
C33 C34 C35 120.5(11) . . ?
C35 C34 H34 119.8 . . ?
C34 C35 H35 119.7 . . ?
C34 C35 C36 120.6(11) . . ?
C36 C35 H35 119.7 . . ?
C31 C36 Er1 108.1(7) . . ?
C31 C36 C35 116.1(10) . . ?
C35 C36 Er1 135.9(8) . . ?
O1 C37 H37A 109.4 . . ?
O1 C37 H37B 109.4 . . ?
O1 C37 C38 111.1(11) . . ?
H37A C37 H37B 108.0 . . ?
C38 C37 H37A 109.4 . . ?
C38 C37 H37B 109.4 . . ?
C37 C38 H38A 110.3 . . ?
C37 C38 H38B 110.3 . . ?
C37 C38 C39 107.3(11) . . ?
H38A C38 H38B 108.5 . . ?
C39 C38 H38A 110.3 . . ?
C39 C38 H38B 110.3 . . ?
C38 C39 H39A 111.3 . . ?
C38 C39 H39B 111.3 . . ?
C38 C39 C40 102.5(10) . . ?
H39A C39 H39B 109.2 . . ?
C40 C39 H39A 111.3 . . ?
C40 C39 H39B 111.3 . . ?
O1 C40 C39 108.3(9) . . ?
O1 C40 H40A 110.0 . . ?
O1 C40 H40B 110.0 . . ?
C39 C40 H40A 110.0 . . ?
C39 C40 H40B 110.0 . . ?
H40A C40 H40B 108.4 . . ?
O2 C41 H41A 110.3 . . ?
O2 C41 H41B 110.3 . . ?
O2 C41 C42 107.2(10) . . ?
H41A C41 H41B 108.5 . . ?
C42 C41 H41A 110.3 . . ?
C42 C41 H41B 110.3 . . ?
C41 C42 H42A 110.7 . . ?
C41 C42 H42B 110.7 . . ?
C41 C42 C43 105.3(11) . . ?
H42A C42 H42B 108.8 . . ?
C43 C42 H42A 110.7 . . ?
C43 C42 H42B 110.7 . . ?
C42 C43 H43A 110.6 . . ?
C42 C43 H43B 110.6 . . ?
H43A C43 H43B 108.8 . . ?
C44 C43 C42 105.6(10) . . ?
C44 C43 H43A 110.6 . . ?
C44 C43 H43B 110.6 . . ?
O2 C44 C43 106.5(10) . . ?
O2 C44 H44A 110.4 . . ?
O2 C44 H44B 110.4 . . ?
C43 C44 H44A 110.4 . . ?
C43 C44 H44B 110.4 . . ?
H44A C44 H44B 108.6 . . ?
C46 C45 C51 118.7(17) . . ?
C50 C45 C46 118.7(17) . . ?
C50 C45 C51 122.6(16) . . ?
C45 C46 H46 118.5 . . ?
C47 C46 C45 122.9(19) . . ?
C47 C46 H46 118.5 . . ?
C46 C47 H47 121.6 . . ?
C46 C47 C48 116.8(19) . . ?
C48 C47 H47 121.6 . . ?
C47 C48 H48 119.8 . . ?
C49 C48 C47 120(2) . . ?
C49 C48 H48 119.8 . . ?
C48 C49 H49 119.6 . . ?
C50 C49 C48 120.8(18) . . ?
C50 C49 H49 119.6 . . ?
C45 C50 H50 119.9 . . ?
C49 C50 C45 120.2(16) . . ?
C49 C50 H50 119.9 . . ?
C45 C51 H51A 109.5 . . ?
C45 C51 H51B 109.5 . . ?
C45 C51 H51C 109.5 . . ?
H51A C51 H51B 109.5 . . ?
H51A C51 H51C 109.5 . . ?
H51B C51 H51C 109.5 . . ?
C13 C15A H15D 109.5 . . ?
C13 C15A H15E 109.5 . . ?
C13 C15A H15F 109.5 . . ?
H15D C15A H15E 109.5 . . ?
H15D C15A H15F 109.5 . . ?
H15E C15A H15F 109.5 . . ?
C13 C16A H16D 109.5 . . ?
C13 C16A H16E 109.5 . . ?
C13 C16A H16F 109.5 . . ?
H16D C16A H16E 109.5 . . ?
H16D C16A H16F 109.5 . . ?
H16E C16A H16F 109.5 . . ?
C13 C14A H14D 109.5 . . ?
C13 C14A H14E 109.5 . . ?
C13 C14A H14F 109.5 . . ?
H14D C14A H14E 109.5 . . ?
H14D C14A H14F 109.5 . . ?
H14E C14A H14F 109.5 . . ?

loop_
_geom_bond_atom_site_label_1
_geom_bond_atom_site_label_2
_geom_bond_distance
_geom_bond_site_symmetry_2
_geom_bond_publ_flag
Er1 O1 2.338(7) . ?
Er1 N1 2.292(8) . ?
Er1 O2 2.349(7) . ?
Er1 C21 2.708(11) . ?
Er1 C22 2.722(10) . ?
Er1 C23 2.577(11) 2_767 ?
Er1 C23 2.692(11) . ?
Er1 C24 2.656(11) 2_767 ?
Er1 C30 2.985(11) . ?
Er1 C36 2.436(11) . ?
O1 C37 1.434(13) . ?
O1 C40 1.457(12) . ?
N1 C1 1.396(12) . ?
N1 C12 1.360(12) . ?
C1 C2 1.374(14) . ?
C1 C6 1.411(14) . ?
O2 C41 1.428(13) . ?
O2 C44 1.451(13) . ?
C2 C3 1.362(14) . ?
C2 C22 1.521(13) . ?
C3 H3 0.9500 . ?
C3 C4 1.396(14) . ?
C4 C5 1.352(14) . ?
C4 C13 1.584(16) . ?
C5 H5 0.9500 . ?
C5 C6 1.396(14) . ?
C6 C7 1.450(14) . ?
C7 C8 1.376(14) . ?
C7 C12 1.435(13) . ?
C8 H8 0.9500 . ?
C8 C9 1.371(15) . ?
C9 C10 1.405(14) . ?
C9 C17 1.519(15) . ?
C10 H10 0.9500 . ?
C10 C11 1.382(14) . ?
C11 C12 1.384(14) . ?
C11 C29 1.443(15) . ?
C13 C14 1.51(2) . ?
C13 C15 1.51(2) . ?
C13 C16 1.509(19) . ?
C13 C15A 1.50(2) . ?
C13 C16A 1.513(19) . ?
C13 C14A 1.51(2) . ?
C14 H14A 0.9800 . ?
C14 H14B 0.9800 . ?
C14 H14C 0.9800 . ?
C15 H15A 0.9800 . ?
C15 H15B 0.9800 . ?
C15 H15C 0.9800 . ?
C16 H16A 0.9800 . ?
C16 H16B 0.9800 . ?
C16 H16C 0.9800 . ?
C17 C18 1.501(18) . ?
C17 C19 1.503(16) . ?
C17 C20 1.533(17) . ?
C18 H18A 0.9800 . ?
C18 H18B 0.9800 . ?
C18 H18C 0.9800 . ?
C19 H19A 0.9800 . ?
C19 H19B 0.9800 . ?
C19 H19C 0.9800 . ?
C20 H20A 0.9800 . ?
C20 H20B 0.9800 . ?
C20 H20C 0.9800 . ?
C21 C22 1.415(14) . ?
C21 C24 1.460(13) 2_767 ?
C21 C28 1.443(14) 2_767 ?
C22 C23 1.451(14) . ?
C23 C23 1.45(2) 2_767 ?
C23 C24 1.410(14) . ?
C24 C25 1.416(14) . ?
C25 H25 0.9500 . ?
C25 C26 1.348(15) . ?
C26 H26 0.9500 . ?
C26 C27 1.435(15) . ?
C27 H27 0.9500 . ?
C27 C28 1.384(15) . ?
C28 H28 0.9500 . ?
C29 C30 1.200(15) . ?
C30 C31 1.432(15) . ?
C31 C32 1.371(15) . ?
C31 C36 1.432(15) . ?
C32 H32 0.9500 . ?
C32 C33 1.369(15) . ?
C33 H33 0.9500 . ?
C33 C34 1.383(15) . ?
C34 H34 0.9500 . ?
C34 C35 1.409(15) . ?
C35 H35 0.9500 . ?
C35 C36 1.436(14) . ?
C37 H37A 0.9900 . ?
C37 H37B 0.9900 . ?
C37 C38 1.438(17) . ?
C38 H38A 0.9900 . ?
C38 H38B 0.9900 . ?
C38 C39 1.498(18) . ?
C39 H39A 0.9900 . ?
C39 H39B 0.9900 . ?
C39 C40 1.506(15) . ?
C40 H40A 0.9900 . ?
C40 H40B 0.9900 . ?
C41 H41A 0.9900 . ?
C41 H41B 0.9900 . ?
C41 C42 1.489(16) . ?
C42 H42A 0.9900 . ?
C42 H42B 0.9900 . ?
C42 C43 1.514(17) . ?
C43 H43A 0.9900 . ?
C43 H43B 0.9900 . ?
C43 C44 1.490(16) . ?
C44 H44A 0.9900 . ?
C44 H44B 0.9900 . ?
C45 C46 1.37(2) . ?
C45 C50 1.359(18) . ?
C45 C51 1.51(2) . ?
C46 H46 0.9500 . ?
C46 C47 1.36(2) . ?
C47 H47 0.9500 . ?
C47 C48 1.39(2) . ?
C48 H48 0.9500 . ?
C48 C49 1.37(2) . ?
C49 H49 0.9500 . ?
C49 C50 1.349(19) . ?
C50 H50 0.9500 . ?
C51 H51A 0.9800 . ?
C51 H51B 0.9800 . ?
C51 H51C 0.9800 . ?
C15A H15D 0.9800 . ?
C15A H15E 0.9800 . ?
C15A H15F 0.9800 . ?
C16A H16D 0.9800 . ?
C16A H16E 0.9800 . ?
C16A H16F 0.9800 . ?
C14A H14D 0.9800 . ?
C14A H14E 0.9800 . ?
C14A H14F 0.9800 . ?

loop_
_geom_torsion_atom_site_label_1
_geom_torsion_atom_site_label_2
_geom_torsion_atom_site_label_3
_geom_torsion_atom_site_label_4
_geom_torsion
_geom_torsion_site_symmetry_1
_geom_torsion_site_symmetry_2
_geom_torsion_site_symmetry_3
_geom_torsion_site_symmetry_4
_geom_torsion_publ_flag
Er1 O1 C37 C38 175.5(9) . . . . ?
Er1 O1 C40 C39 173.4(7) . . . . ?
Er1 N1 C1 C2 -4.3(14) . . . . ?
Er1 N1 C1 C6 179.3(6) . . . . ?
Er1 N1 C12 C7 -179.0(7) . . . . ?
Er1 N1 C12 C11 6.2(17) . . . . ?
Er1 O2 C41 C42 -163.3(8) . . . . ?
Er1 O2 C44 C43 164.0(7) . . . . ?
Er1 C21 C22 C2 100.9(10) . . . . ?
Er1 C21 C22 C23 -67.3(7) . . . . ?
Er1 C22 C23 Er1 -148.3(6) . . . 2_767 ?
Er1 C22 C23 C23 -62.3(10) . . . 2_767 ?
Er1 C22 C23 C24 107.9(16) . . . . ?
Er1 C23 C24 Er1 -148.1(5) . . . 2_767 ?
Er1 C23 C24 C21 -79.2(9) . . . 2_767 ?
Er1 C23 C24 C21 68.9(8) 2_767 . . 2_767 ?
Er1 C23 C24 C25 102.9(13) . . . . ?
Er1 C23 C24 C25 -109.0(14) 2_767 . . . ?
Er1 C24 C25 C26 91.0(12) 2_767 . . . ?
Er1 C30 C31 C32 178.8(11) . . . . ?
Er1 C30 C31 C36 -1.3(9) . . . . ?
O1 C37 C38 C39 0.3(18) . . . . ?
N1 C1 C2 C3 -176.9(10) . . . . ?
N1 C1 C2 C22 6.6(16) . . . . ?
N1 C1 C6 C5 177.3(9) . . . . ?
N1 C1 C6 C7 0.2(12) . . . . ?
C1 N1 C12 C7 1.0(12) . . . . ?
C1 N1 C12 C11 -173.7(11) . . . . ?
C1 C2 C3 C4 2.0(18) . . . . ?
C1 C2 C22 Er1 -4.9(11) . . . . ?
C1 C2 C22 C21 -88.7(13) . . . . ?
C1 C2 C22 C23 77.2(13) . . . . ?
C1 C6 C7 C8 177.7(12) . . . . ?
C1 C6 C7 C12 0.4(11) . . . . ?
O2 C41 C42 C43 -18.1(14) . . . . ?
C2 C1 C6 C5 0.6(16) . . . . ?
C2 C1 C6 C7 -176.5(9) . . . . ?
C2 C3 C4 C5 -3.1(18) . . . . ?
C2 C3 C4 C13 178.4(10) . . . . ?
C2 C22 C23 Er1 -100.4(10) . . . . ?
C2 C22 C23 Er1 111.3(10) . . . 2_767 ?
C2 C22 C23 C23 -162.7(11) . . . 2_767 ?
C2 C22 C23 C24 7(2) . . . . ?
C3 C2 C22 Er1 179.0(10) . . . . ?
C3 C2 C22 C21 95.1(15) . . . . ?
C3 C2 C22 C23 -99.0(14) . . . . ?
C3 C4 C5 C6 2.8(17) . . . . ?
C3 C4 C13 C14 -22.0(19) . . . . ?
C3 C4 C13 C15 131.5(16) . . . . ?
C3 C4 C13 C16 -140.8(16) . . . . ?
C3 C4 C13 C15A 96.5(17) . . . . ?
C3 C4 C13 C16A -110.8(16) . . . . ?
C3 C4 C13 C14A 19(2) . . . . ?
C4 C5 C6 C1 -1.6(16) . . . . ?
C4 C5 C6 C7 174.5(11) . . . . ?
C5 C4 C13 C14 159.5(15) . . . . ?
C5 C4 C13 C15 -47.0(18) . . . . ?
C5 C4 C13 C16 40.7(18) . . . . ?
C5 C4 C13 C15A -82.0(17) . . . . ?
C5 C4 C13 C16A 70.7(17) . . . . ?
C5 C4 C13 C14A -159.1(15) . . . . ?
C5 C6 C7 C8 1(2) . . . . ?
C5 C6 C7 C12 -176.1(12) . . . . ?
C6 C1 C2 C3 -0.8(16) . . . . ?
C6 C1 C2 C22 -177.3(9) . . . . ?
C6 C7 C8 C9 -173.9(12) . . . . ?
C6 C7 C12 N1 -0.9(12) . . . . ?
C6 C7 C12 C11 174.1(10) . . . . ?
C7 C8 C9 C10 -1.1(17) . . . . ?
C7 C8 C9 C17 177.5(11) . . . . ?
C8 C7 C12 N1 -178.8(9) . . . . ?
C8 C7 C12 C11 -3.8(16) . . . . ?
C8 C9 C10 C11 -0.4(17) . . . . ?
C8 C9 C17 C18 8.4(18) . . . . ?
C8 C9 C17 C19 -113.7(13) . . . . ?
C8 C9 C17 C20 125.7(13) . . . . ?
C9 C10 C11 C12 -0.3(17) . . . . ?
C9 C10 C11 C29 -178.6(11) . . . . ?
C10 C9 C17 C18 -173.0(12) . . . . ?
C10 C9 C17 C19 64.9(15) . . . . ?
C10 C9 C17 C20 -55.7(14) . . . . ?
C10 C11 C12 N1 176.7(10) . . . . ?
C10 C11 C12 C7 2.4(16) . . . . ?
C10 C11 C29 C30 -166(6) . . . . ?
C11 C29 C30 Er1 -15(7) . . . . ?
C12 N1 C1 C2 175.6(10) . . . . ?
C12 N1 C1 C6 -0.7(12) . . . . ?
C12 C7 C8 C9 3.2(17) . . . . ?
C12 C11 C29 C30 16(7) . . . . ?
C13 C4 C5 C6 -178.7(10) . . . . ?
C17 C9 C10 C11 -179.1(11) . . . . ?
C21 C22 C23 Er1 -80.2(9) . . . 2_767 ?
C21 C22 C23 Er1 68.1(7) . . . . ?
C21 C22 C23 C23 5.8(14) . . . 2_767 ?
C21 C22 C23 C24 176.0(15) . . . . ?
C21 C24 C25 C26 2.5(17) 2_767 . . . ?
C22 C2 C3 C4 178.0(10) . . . . ?
C22 C23 C24 Er1 116.8(16) . . . 2_767 ?
C22 C23 C24 C21 -174.3(14) . . . 2_767 ?
C22 C23 C24 C25 8(3) . . . . ?
C23 C23 C24 Er1 -73.1(10) 2_767 . . 2_767 ?
C23 C23 C24 C21 -4.2(15) 2_767 . . 2_767 ?
C23 C23 C24 C25 177.9(12) 2_767 . . . ?
C23 C24 C25 C26 -179.8(12) . . . . ?
C24 C21 C22 Er1 64.0(8) 2_767 . . . ?
C24 C21 C22 C2 164.9(10) 2_767 . . . ?
C24 C21 C22 C23 -3.3(12) 2_767 . . . ?
C24 C25 C26 C27 -1.9(18) . . . . ?
C25 C26 C27 C28 1.7(19) . . . . ?
C26 C27 C28 C21 -1.9(18) . . . 2_767 ?
C28 C21 C22 Er1 -117.6(12) 2_767 . . . ?
C28 C21 C22 C2 -16.7(19) 2_767 . . . ?
C28 C21 C22 C23 175.0(11) 2_767 . . . ?
C29 C11 C12 N1 -4.8(18) . . . . ?
C29 C11 C12 C7 -179.2(10) . . . . ?
C30 C31 C32 C33 179.5(11) . . . . ?
C30 C31 C36 Er1 1.7(12) . . . . ?
C30 C31 C36 C35 -179.1(10) . . . . ?
C31 C32 C33 C34 -1.4(19) . . . . ?
C32 C31 C36 Er1 -178.4(9) . . . . ?
C32 C31 C36 C35 0.8(17) . . . . ?
C32 C33 C34 C35 2.7(18) . . . . ?
C33 C34 C35 C36 -2.2(18) . . . . ?
C34 C35 C36 Er1 179.4(8) . . . . ?
C34 C35 C36 C31 0.4(16) . . . . ?
C36 C31 C32 C33 -0.3(19) . . . . ?
C37 O1 C40 C39 -24.9(13) . . . . ?
C37 C38 C39 C40 -15.0(16) . . . . ?
C38 C39 C40 O1 24.7(14) . . . . ?
C40 O1 C37 C38 15.1(16) . . . . ?
C41 O2 C44 C43 -29.3(12) . . . . ?
C41 C42 C43 C44 0.2(14) . . . . ?
C42 C43 C44 O2 17.4(13) . . . . ?
C44 O2 C41 C42 29.6(13) . . . . ?
C45 C46 C47 C48 -1(3) . . . . ?
C46 C45 C50 C49 -1(2) . . . . ?
C46 C47 C48 C49 4(3) . . . . ?
C47 C48 C49 C50 -5(3) . . . . ?
C48 C49 C50 C45 4(2) . . . . ?
C50 C45 C46 C47 0(3) . . . . ?
C51 C45 C46 C47 179.9(18) . . . . ?
C51 C45 C50 C49 178.6(14) . . . . ?

loop_
_smtbx_masks_void_nr
_smtbx_masks_void_average_x
_smtbx_masks_void_average_y
_smtbx_masks_void_average_z
_smtbx_masks_void_volume
_smtbx_masks_void_count_electrons
_smtbx_masks_void_content
1 -0.999 0.000 0.500 406.7 145.3 ?
